data_7245164
loop_
_publ_author_name
'Topalo\(glu Aksoy, Burcu'
'Dedeoglu, Burcu'
'Zorlu, Yunus'
'Ayhan, Mehmet Menaf'
'\,Co\,sut, B\"unyemin'

_publ_section_title
;
 Exploring halogen&#x22EF;halogen interactions in supramolecular
 self-assemblies of BODIPY networks
;
_journal_name_full CrystEngComm
_journal_paper_doi 10.1039/D2CE00776B
_journal_year 2022
_chemical_absolute_configuration unk
_chemical_formula_moiety 'C19 H18 B F2 I N2'
_chemical_formula_sum 'C19 H18 B F2 I N2'
_chemical_formula_weight 450.06
_space_group_crystal_system orthorhombic
_space_group_IT_number 20
_space_group_name_Hall 'C 2c 2'
_space_group_name_H-M_alt 'C 2 2 21'
_atom_sites_solution_hydrogens geom
_atom_sites_solution_primary dual
_audit_creation_date 2021-09-09
_audit_creation_method
;
Olex2 1.3
(compiled 2020.11.12 svn.r5f609507 for OlexSys, GUI svn.r6272)
;
_audit_update_record
;
2021-09-10 deposited with the CCDC.	2022-07-12 downloaded from the CCDC.
;
_cell_angle_alpha 90
_cell_angle_beta 90
_cell_angle_gamma 90
_cell_formula_units_Z 4
_cell_length_a 12.8973(11)
_cell_length_b 13.3290(11)
_cell_length_c 10.5740(9)
_cell_measurement_reflns_used 3872
_cell_measurement_temperature 298
_cell_measurement_theta_max 27.43
_cell_measurement_theta_min 2.92
_cell_volume 1817.8(3)
_computing_molecular_graphics 'Olex2 1.3 (Dolomanov et al., 2009)'
_computing_publication_material 'Olex2 1.3 (Dolomanov et al., 2009)'
_computing_structure_refinement 'XL  (Sheldrick, 2008)'
_computing_structure_solution 'SHELXT 2018/2 (Sheldrick, 2018)'
_diffrn_ambient_temperature 298
_diffrn_detector 'Bruker APEX2 area detector'
_diffrn_detector_area_resol_mean 7.9
_diffrn_detector_type 'CCD area detector'
_diffrn_measured_fraction_theta_full 1.000
_diffrn_measured_fraction_theta_max 1.000
_diffrn_measurement_device 'three-circle diffractometer'
_diffrn_measurement_device_type 'Bruker SMART APEX2 area detector'
_diffrn_measurement_method '\w and \f scans'
_diffrn_radiation_monochromator 'mirror optics'
_diffrn_radiation_probe x-ray
_diffrn_radiation_type MoK\a
_diffrn_radiation_wavelength 0.71073
_diffrn_reflns_av_R_equivalents 0.0907
_diffrn_reflns_av_unetI/netI 0.0506
_diffrn_reflns_Laue_measured_fraction_full 1.000
_diffrn_reflns_Laue_measured_fraction_max 1.000
_diffrn_reflns_limit_h_max 15
_diffrn_reflns_limit_h_min -15
_diffrn_reflns_limit_k_max 15
_diffrn_reflns_limit_k_min -15
_diffrn_reflns_limit_l_max 12
_diffrn_reflns_limit_l_min -12
_diffrn_reflns_number 6835
_diffrn_reflns_point_group_measured_fraction_full 1.000
_diffrn_reflns_point_group_measured_fraction_max 1.000
_diffrn_reflns_theta_full 24.996
_diffrn_reflns_theta_max 24.996
_diffrn_reflns_theta_min 2.197
_diffrn_source 'microfocus sealed X-ray tube'
_diffrn_source_type 'Incoatec I\ms'
_exptl_absorpt_coefficient_mu 1.784
_exptl_absorpt_correction_T_max 0.7456
_exptl_absorpt_correction_T_min 0.6342
_exptl_absorpt_correction_type multi-scan
_exptl_absorpt_process_details
;
SADABS-2016/2 (Bruker,2016/2) was used for absorption correction.
wR2(int) was 0.1063 before and 0.0513 after correction.
The Ratio of minimum to maximum transmission is 0.8506.
The \l/2 correction factor is Not present.
;
_exptl_crystal_colour pink
_exptl_crystal_colour_primary pink
_exptl_crystal_density_diffrn 1.645
_exptl_crystal_description plate
_exptl_crystal_F_000 888
_exptl_crystal_size_max 0.189
_exptl_crystal_size_mid 0.118
_exptl_crystal_size_min 0.084
_refine_diff_density_max 0.256
_refine_diff_density_min -0.553
_refine_diff_density_rms 0.069
_refine_ls_abs_structure_details
;
 Flack x determined using 587 quotients [(I+)-(I-)]/[(I+)+(I-)]
 (Parsons, Flack and Wagner, Acta Cryst. B69 (2013) 249-259).
;
_refine_ls_abs_structure_Flack -0.02(2)
_refine_ls_extinction_method none
_refine_ls_goodness_of_fit_ref 1.016
_refine_ls_hydrogen_treatment constr
_refine_ls_matrix_type full
_refine_ls_number_parameters 117
_refine_ls_number_reflns 1609
_refine_ls_number_restraints 0
_refine_ls_restrained_S_all 1.016
_refine_ls_R_factor_all 0.0305
_refine_ls_R_factor_gt 0.0274
_refine_ls_shift/su_max 0.000
_refine_ls_shift/su_mean 0.000
_refine_ls_structure_factor_coef Fsqd
_refine_ls_weighting_details 'w=1/[\s^2^(Fo^2^)+(0.0310P)^2^] where P=(Fo^2^+2Fc^2^)/3'
_refine_ls_weighting_scheme calc
_refine_ls_wR_factor_gt 0.0666
_refine_ls_wR_factor_ref 0.0680
_reflns_Friedel_coverage 0.739
_reflns_Friedel_fraction_full 1.000
_reflns_Friedel_fraction_max 1.000
_reflns_number_gt 1464
_reflns_number_total 1609
_reflns_threshold_expression 'I > 2\s(I)'
_cod_data_source_file d2ce00776b2.cif
_cod_data_source_block 21gtu95_bc_bt_33_0m
_cod_database_code 7245164
_shelx_shelxl_version_number 2014/7
_shelx_space_group_comment
;
The symmetry employed for this shelxl refinement is uniquely defined
by the following loop, which should always be used as a source of
symmetry information in preference to the above space-group names.
They are only intended as comments.
;
_shelx_estimated_absorpt_t_max 0.865
_shelx_estimated_absorpt_t_min 0.729
_olex2_refinement_description
;
1. Fixed Uiso
 At 1.2 times of:
  All C(H) groups, All C(H,H) groups
 At 1.5 times of:
  All C(H,H,H) groups
2.a Secondary CH2 refined with riding coordinates:
 C10(H10A,H10B)
2.b Aromatic/amide H refined with riding coordinates:
 C2(H2), C3(H3), C7(H7), C8(H8)
2.c Idealised Me refined as rotating group:
 C11(H11A,H11B,H11C)
;
_olex2_submission_special_instructions 'No special instructions were received'

loop_
_space_group_symop_operation_xyz
'x, y, z'
'-x, -y, z+1/2'
'-x, y, -z+1/2'
'x, -y, -z'
'x+1/2, y+1/2, z'
'-x+1/2, -y+1/2, z+1/2'
'-x+1/2, y+1/2, -z+1/2'
'x+1/2, -y+1/2, -z'

loop_
_atom_site_label
_atom_site_type_symbol
_atom_site_fract_x
_atom_site_fract_y
_atom_site_fract_z
_atom_site_U_iso_or_equiv
_atom_site_adp_type
_atom_site_occupancy
_atom_site_site_symmetry_order
_atom_site_calc_flag
_atom_site_refinement_flags_posn
_atom_site_refinement_flags_adp
_atom_site_refinement_flags_occupancy
_atom_site_disorder_assembly
_atom_site_disorder_group
I1 I 0.5000 0.05932(2) 0.2500 0.0594(2) Uani 1 2 d S T P . .
F1 F 0.4568(2) 0.8225(2) 0.3431(3) 0.0541(8) Uani 1 1 d . . . . .
N1 N 0.5848(3) 0.6933(3) 0.3080(3) 0.0375(9) Uani 1 1 d . . . . .
C1 C 0.6745(4) 0.7219(3) 0.3633(4) 0.0442(11) Uani 1 1 d . . . . .
C2 C 0.7323(4) 0.6352(4) 0.3935(5) 0.0484(12) Uani 1 1 d . . . . .
H2 H 0.7967 0.6340 0.4331 0.058 Uiso 1 1 calc R U . . .
C3 C 0.6771(4) 0.5533(3) 0.3543(4) 0.0443(11) Uani 1 1 d . . . . .
H3 H 0.6973 0.4865 0.3614 0.053 Uiso 1 1 calc R U . . .
C4 C 0.5836(3) 0.5887(3) 0.3011(4) 0.0338(10) Uani 1 1 d . . . . .
C5 C 0.5000 0.5361(4) 0.2500 0.0347(11) Uani 1 2 d S T P . .
C6 C 0.5000 0.4249(4) 0.2500 0.0353(11) Uani 1 2 d S T P . .
C7 C 0.5080(5) 0.3716(3) 0.3623(4) 0.0413(10) Uani 1 1 d . . . . .
H7 H 0.5150 0.4061 0.4382 0.050 Uiso 1 1 calc R U . . .
C8 C 0.5056(6) 0.2677(3) 0.3628(4) 0.0459(10) Uani 1 1 d . . . . .
H8 H 0.5078 0.2328 0.4389 0.055 Uiso 1 1 calc R U . . .
C9 C 0.5000 0.2163(4) 0.2500 0.0397(12) Uani 1 2 d S T P . .
C10 C 0.7051(5) 0.8290(4) 0.3857(7) 0.0696(17) Uani 1 1 d . . . . .
H10A H 0.6443 0.8712 0.3768 0.084 Uiso 1 1 calc R U . . .
H10B H 0.7546 0.8490 0.3215 0.084 Uiso 1 1 calc R U . . .
C11 C 0.7521(5) 0.8461(5) 0.5145(7) 0.0754(19) Uani 1 1 d . . . . .
H11A H 0.8159 0.8095 0.5211 0.113 Uiso 1 1 calc R U . . .
H11B H 0.7048 0.8234 0.5785 0.113 Uiso 1 1 calc R U . . .
H11C H 0.7654 0.9164 0.5258 0.113 Uiso 1 1 calc R U . . .
B1 B 0.5000 0.7628(4) 0.2500 0.0394(13) Uani 1 2 d S T P . .

loop_
_atom_site_aniso_label
_atom_site_aniso_U_11
_atom_site_aniso_U_22
_atom_site_aniso_U_33
_atom_site_aniso_U_23
_atom_site_aniso_U_13
_atom_site_aniso_U_12
I1 0.0555(3) 0.0243(3) 0.0985(4) 0.000 -0.0051(4) 0.000
F1 0.0721(19) 0.0352(17) 0.0549(16) -0.0139(12) -0.0088(13) 0.0122(13)
N1 0.041(2) 0.028(2) 0.0430(19) 0.0028(15) -0.0044(17) -0.0012(16)
C1 0.047(3) 0.035(2) 0.051(3) 0.0058(19) -0.006(2) -0.010(2)
C2 0.038(3) 0.046(3) 0.061(3) 0.005(3) -0.006(2) -0.004(2)
C3 0.050(3) 0.038(3) 0.046(3) 0.0038(19) 0.004(2) 0.006(2)
C4 0.043(2) 0.026(2) 0.032(2) 0.0022(15) 0.0044(18) -0.0010(18)
C5 0.047(3) 0.029(2) 0.028(2) 0.000 0.007(4) 0.000
C6 0.042(3) 0.028(3) 0.036(3) 0.000 0.005(4) 0.000
C7 0.056(3) 0.032(2) 0.0356(19) -0.0015(14) -0.007(3) -0.001(3)
C8 0.059(3) 0.034(2) 0.045(2) 0.0082(16) 0.001(3) -0.004(4)
C9 0.036(3) 0.024(2) 0.059(3) 0.000 -0.005(6) 0.000
C10 0.073(4) 0.041(3) 0.095(4) 0.008(3) -0.031(4) -0.017(3)
C11 0.072(5) 0.059(4) 0.095(5) -0.021(4) -0.007(4) -0.016(3)
B1 0.052(3) 0.024(3) 0.043(3) 0.000 -0.002(6) 0.000

loop_
_atom_type_symbol
_atom_type_description
_atom_type_scat_dispersion_real
_atom_type_scat_dispersion_imag
_atom_type_scat_source
C C 0.0033 0.0016 'International Tables Vol C Tables 4.2.6.8 and 6.1.1.4'
H H 0.0000 0.0000 'International Tables Vol C Tables 4.2.6.8 and 6.1.1.4'
B B 0.0013 0.0007 'International Tables Vol C Tables 4.2.6.8 and 6.1.1.4'
F F 0.0171 0.0103 'International Tables Vol C Tables 4.2.6.8 and 6.1.1.4'
I I -0.4742 1.8119 'International Tables Vol C Tables 4.2.6.8 and 6.1.1.4'
N N 0.0061 0.0033 'International Tables Vol C Tables 4.2.6.8 and 6.1.1.4'

loop_
_exptl_crystal_face_index_h
_exptl_crystal_face_index_k
_exptl_crystal_face_index_l
_exptl_crystal_face_perp_dist
0.00 -3.00 1.00 0.0670
1.00 -3.00 -2.00 0.0680
0.00 -1.00 0.00 0.0680
-1.00 -3.00 -2.00 0.0810
-1.00 -1.00 -3.00 0.0930
-1.00 -3.00 0.00 0.0630
2.00 3.00 3.00 0.1020
1.00 2.00 1.00 0.1030
-3.00 -2.00 -2.00 0.0740
3.00 3.00 1.00 0.0840
-3.00 0.00 -1.00 0.0620
3.00 0.00 1.00 0.0410
-1.00 0.00 0.00 0.0350
1.00 0.00 0.00 0.0280
-1.00 3.00 -1.00 0.0550
-3.00 0.00 2.00 0.0420
1.00 -3.00 1.00 0.0590
3.00 0.00 -2.00 0.0340

loop_
_geom_angle_atom_site_label_1
_geom_angle_atom_site_label_2
_geom_angle_atom_site_label_3
_geom_angle
_geom_angle_site_symmetry_1
_geom_angle_site_symmetry_3
_geom_angle_publ_flag
C1 N1 C4 108.3(4) . . ?
C1 N1 B1 127.1(4) . . ?
C4 N1 B1 124.4(4) . . ?
N1 C1 C2 108.6(4) . . ?
N1 C1 C10 124.2(5) . . ?
C2 C1 C10 127.2(5) . . ?
C1 C2 H2 126.0 . . ?
C3 C2 C1 108.0(4) . . ?
C3 C2 H2 126.0 . . ?
C2 C3 H3 126.3 . . ?
C2 C3 C4 107.4(4) . . ?
C4 C3 H3 126.3 . . ?
N1 C4 C3 107.7(4) . . ?
C5 C4 N1 122.1(4) . . ?
C5 C4 C3 130.2(4) . . ?
C4 C5 C4 119.6(5) 3_655 . ?
C4 C5 C6 120.2(3) 3_655 . ?
C4 C5 C6 120.2(3) . . ?
C7 C6 C5 120.8(2) . . ?
C7 C6 C5 120.8(2) 3_655 . ?
C7 C6 C7 118.4(5) 3_655 . ?
C6 C7 H7 119.6 . . ?
C8 C7 C6 120.9(4) . . ?
C8 C7 H7 119.6 . . ?
C7 C8 H8 120.2 . . ?
C9 C8 C7 119.7(4) . . ?
C9 C8 H8 120.2 . . ?
C8 C9 I1 119.8(2) 3_655 . ?
C8 C9 I1 119.8(2) . . ?
C8 C9 C8 120.4(5) 3_655 . ?
C1 C10 H10A 108.9 . . ?
C1 C10 H10B 108.9 . . ?
C1 C10 C11 113.2(5) . . ?
H10A C10 H10B 107.8 . . ?
C11 C10 H10A 108.9 . . ?
C11 C10 H10B 108.9 . . ?
C10 C11 H11A 109.5 . . ?
C10 C11 H11B 109.5 . . ?
C10 C11 H11C 109.5 . . ?
H11A C11 H11B 109.5 . . ?
H11A C11 H11C 109.5 . . ?
H11B C11 H11C 109.5 . . ?
F1 B1 F1 109.7(4) . 3_655 ?
F1 B1 N1 110.15(18) . . ?
F1 B1 N1 109.84(18) 3_655 . ?
F1 B1 N1 109.84(18) . 3_655 ?
F1 B1 N1 110.15(18) 3_655 3_655 ?
N1 B1 N1 107.2(4) 3_655 . ?

loop_
_geom_bond_atom_site_label_1
_geom_bond_atom_site_label_2
_geom_bond_distance
_geom_bond_site_symmetry_2
_geom_bond_publ_flag
I1 C9 2.093(5) . ?
F1 B1 1.383(4) . ?
N1 C1 1.351(6) . ?
N1 C4 1.396(6) . ?
N1 B1 1.559(5) . ?
C1 C2 1.412(7) . ?
C1 C10 1.499(7) . ?
C2 H2 0.9300 . ?
C2 C3 1.368(7) . ?
C3 H3 0.9300 . ?
C3 C4 1.411(6) . ?
C4 C5 1.396(5) . ?
C5 C4 1.396(5) 3_655 ?
C5 C6 1.481(7) . ?
C6 C7 1.387(5) . ?
C6 C7 1.387(5) 3_655 ?
C7 H7 0.9300 . ?
C7 C8 1.386(5) . ?
C8 H8 0.9300 . ?
C8 C9 1.377(5) . ?
C9 C8 1.377(5) 3_655 ?
C10 H10A 0.9700 . ?
C10 H10B 0.9700 . ?
C10 C11 1.508(10) . ?
C11 H11A 0.9600 . ?
C11 H11B 0.9600 . ?
C11 H11C 0.9600 . ?
B1 F1 1.383(4) 3_655 ?
B1 N1 1.559(5) 3_655 ?

loop_
_geom_torsion_atom_site_label_1
_geom_torsion_atom_site_label_2
_geom_torsion_atom_site_label_3
_geom_torsion_atom_site_label_4
_geom_torsion
_geom_torsion_site_symmetry_1
_geom_torsion_site_symmetry_2
_geom_torsion_site_symmetry_3
_geom_torsion_site_symmetry_4
_geom_torsion_publ_flag
N1 C1 C2 C3 0.8(6) . . . . ?
N1 C1 C10 C11 137.1(5) . . . . ?
N1 C4 C5 C4 2.8(3) . . . 3_655 ?
N1 C4 C5 C6 -177.2(3) . . . . ?
C1 N1 C4 C3 -0.2(5) . . . . ?
C1 N1 C4 C5 179.1(4) . . . . ?
C1 N1 B1 F1 -63.6(5) . . . . ?
C1 N1 B1 F1 57.4(5) . . . 3_655 ?
C1 N1 B1 N1 177.0(5) . . . 3_655 ?
C1 C2 C3 C4 -0.9(6) . . . . ?
C2 C1 C10 C11 -43.7(9) . . . . ?
C2 C3 C4 N1 0.7(5) . . . . ?
C2 C3 C4 C5 -178.6(4) . . . . ?
C3 C4 C5 C4 -178.0(5) . . . 3_655 ?
C3 C4 C5 C6 2.0(5) . . . . ?
C4 N1 C1 C2 -0.3(5) . . . . ?
C4 N1 C1 C10 179.1(5) . . . . ?
C4 N1 B1 F1 122.2(4) . . . . ?
C4 N1 B1 F1 -116.8(4) . . . 3_655 ?
C4 N1 B1 N1 2.8(3) . . . 3_655 ?
C4 C5 C6 C7 58.4(4) 3_655 . . 3_655 ?
C4 C5 C6 C7 -121.6(4) 3_655 . . . ?
C4 C5 C6 C7 58.4(4) . . . . ?
C4 C5 C6 C7 -121.6(4) . . . 3_655 ?
C5 C6 C7 C8 178.5(6) . . . . ?
C6 C7 C8 C9 3.0(12) . . . . ?
C7 C6 C7 C8 -1.5(6) 3_655 . . . ?
C7 C8 C9 I1 178.5(6) . . . . ?
C7 C8 C9 C8 -1.5(6) . . . 3_655 ?
C10 C1 C2 C3 -178.6(5) . . . . ?
B1 N1 C1 C2 -175.3(3) . . . . ?
B1 N1 C1 C10 4.1(7) . . . . ?
B1 N1 C4 C3 174.9(3) . . . . ?
B1 N1 C4 C5 -5.7(5) . . . . ?
